data_1517686
loop_
_publ_author_name
'Luciano Canovese'
'Carlo Levi'
'Fabiano Visentin'
'Claudio Santo'
'Valerio Bertolasi'

_publ_section_title
;
 Transmetalation between Au(I) and Sn(IV) complexes. The reaction
 mechanism in non-coordinating and coordinating polar solvents
;
_journal_name_full
;
Inorganica Chimica Acta
;
_journal_page_first 105
_journal_page_last 112
_journal_volume 404
_journal_year 2013
_chemical_formula_moiety 'C19 H17 Au N2'
_chemical_formula_sum 'C19 H17 Au N2'
_chemical_formula_weight 470.31
_space_group_IT_number 14
_symmetry_cell_setting monoclinic
_symmetry_space_group_name_Hall '-P 2ybc'
_symmetry_space_group_name_H-M 'P 1 21/c 1'
_atom_sites_solution_hydrogens geom
_atom_sites_solution_primary direct
_atom_sites_solution_secondary difmap
_cell_angle_alpha 90.00
_cell_angle_beta 90.5976(8)
_cell_angle_gamma 90.00
_cell_formula_units_Z 4
_cell_length_a 11.3391(2)
_cell_length_b 10.3526(2)
_cell_length_c 14.5631(2)
_cell_measurement_reflns_used 19421
_cell_measurement_temperature 295
_cell_measurement_theta_max 30.00
_cell_measurement_theta_min 4.32
_cell_volume 1709.46(5)
_computing_cell_refinement 'Denzo-SMN (Otwinowski & Minor, 1997)'
_computing_data_collection 'COLLECT (Nonius, 1998)'
_computing_data_reduction 'Denzo-SMN (Otwinowski & Minor, 1997)'
_computing_molecular_graphics 'ORTEPIII (Burnett & Johnson, 1996)'
_computing_publication_material 'SHELXL-97 (Sheldrick, 1997), PARST (Nardelli, 1995)'
_computing_structure_refinement 'SHELXL-97 (Sheldrick, 1997)'
_computing_structure_solution 'SIR97 (Altomare et al., 1999)'
_diffrn_ambient_temperature 295
_diffrn_measured_fraction_theta_full 0.991
_diffrn_measured_fraction_theta_max 0.991
_diffrn_measurement_device_type 'Nonius Kappa CCD'
_diffrn_measurement_method '\f scans and \w scans'
_diffrn_radiation_monochromator graphite
_diffrn_radiation_source 'fine-focus sealed tube'
_diffrn_radiation_type MoK\a
_diffrn_radiation_wavelength 0.71073
_diffrn_reflns_av_R_equivalents 0.0576
_diffrn_reflns_av_sigmaI/netI 0.0374
_diffrn_reflns_limit_h_max 15
_diffrn_reflns_limit_h_min -15
_diffrn_reflns_limit_k_max 14
_diffrn_reflns_limit_k_min -14
_diffrn_reflns_limit_l_max 20
_diffrn_reflns_limit_l_min -20
_diffrn_reflns_number 19421
_diffrn_reflns_theta_full 29.98
_diffrn_reflns_theta_max 29.98
_diffrn_reflns_theta_min 4.32
_exptl_absorpt_coefficient_mu 8.604
_exptl_absorpt_correction_T_max 0.169
_exptl_absorpt_correction_T_min 0.066
_exptl_absorpt_correction_type empirical
_exptl_absorpt_process_details 'SORTAV (R.H. Blessing, Acta Crystallogr., 1995, A51, 33)'
_exptl_crystal_colour colorless
_exptl_crystal_density_diffrn 1.827
_exptl_crystal_density_method 'not measured'
_exptl_crystal_description block
_exptl_crystal_F_000 896
_exptl_crystal_size_max 0.48
_exptl_crystal_size_mid 0.38
_exptl_crystal_size_min 0.24
_refine_diff_density_max 1.221
_refine_diff_density_min -1.806
_refine_diff_density_rms 0.137
_refine_ls_extinction_method none
_refine_ls_goodness_of_fit_ref 1.064
_refine_ls_hydrogen_treatment constr
_refine_ls_matrix_type full
_refine_ls_number_parameters 200
_refine_ls_number_reflns 4927
_refine_ls_number_restraints 0
_refine_ls_restrained_S_all 1.064
_refine_ls_R_factor_all 0.0461
_refine_ls_R_factor_gt 0.0334
_refine_ls_shift/su_max 0.000
_refine_ls_shift/su_mean 0.000
_refine_ls_structure_factor_coef Fsqd
_refine_ls_weighting_details 'calc w=1/[\s^2^(Fo^2^)+(0.0452P)^2^+0.7457P] where P=(Fo^2^+2Fc^2^)/3'
_refine_ls_weighting_scheme calc
_refine_ls_wR_factor_gt 0.0828
_refine_ls_wR_factor_ref 0.0881
_reflns_number_gt 3940
_reflns_number_total 4927
_reflns_threshold_expression I>2sigma(I)
_cod_data_source_file ICA-2013-404-105-112.cif
_cod_data_source_block C19H17AuN2
_cod_original_sg_symbol_H-M 'P 21/c'
_cod_database_code 1517686

loop_
_symmetry_equiv_pos_as_xyz
'x, y, z'
'-x, y+1/2, -z+1/2'
'-x, -y, -z'
'x, -y-1/2, z-1/2'

loop_
_atom_site_label
_atom_site_type_symbol
_atom_site_fract_x
_atom_site_fract_y
_atom_site_fract_z
_atom_site_U_iso_or_equiv
_atom_site_adp_type
_atom_site_occupancy
_atom_site_symmetry_multiplicity
_atom_site_calc_flag
_atom_site_refinement_flags
Au1 Au 0.219234(13) 0.103779(14) 0.204411(10) 0.05088(7) Uani 1 1 d .
C1 C 0.1546(4) 0.2292(4) 0.2973(3) 0.0541(8) Uani 1 1 d .
N1 N 0.0396(3) 0.2583(3) 0.3097(2) 0.0575(8) Uani 1 1 d .
N2 N 0.2120(3) 0.3019(3) 0.3599(2) 0.0612(8) Uani 1 1 d .
C2 C 0.0279(5) 0.3482(5) 0.3794(3) 0.0713(12) Uani 1 1 d .
H2 H -0.0424 0.3829 0.4006 0.086 Uiso 1 1 calc R
C3 C 0.1346(5) 0.3755(4) 0.4100(4) 0.0715(13) Uani 1 1 d .
H3 H 0.1541 0.4335 0.4565 0.086 Uiso 1 1 calc R
C4 C 0.3395(4) 0.3068(6) 0.3706(4) 0.0829(15) Uani 1 1 d .
H4A H 0.3733 0.2280 0.3483 0.124 Uiso 1 1 calc R
H4B H 0.3595 0.3175 0.4344 0.124 Uiso 1 1 calc R
H4C H 0.3699 0.3784 0.3362 0.124 Uiso 1 1 calc R
C5 C -0.0579(4) 0.1977(5) 0.2603(3) 0.0689(11) Uani 1 1 d .
H5A H -0.0280 0.1587 0.2046 0.083 Uiso 1 1 calc R
H5B H -0.1141 0.2639 0.2423 0.083 Uiso 1 1 calc R
C6 C -0.1206(5) 0.0964(4) 0.3149(3) 0.0628(11) Uani 1 1 d .
C7 C -0.0603(5) 0.0087(5) 0.3682(4) 0.0780(13) Uani 1 1 d .
H7 H 0.0215 0.0134 0.3720 0.094 Uiso 1 1 calc R
C8 C -0.1181(8) -0.0855(5) 0.4159(5) 0.095(2) Uani 1 1 d .
H8 H -0.0755 -0.1447 0.4509 0.114 Uiso 1 1 calc R
C9 C -0.2361(8) -0.0924(6) 0.4121(5) 0.099(2) Uani 1 1 d .
H9 H -0.2753 -0.1561 0.4449 0.119 Uiso 1 1 calc R
C10 C -0.2991(6) -0.0056(8) 0.3601(6) 0.110(2) Uani 1 1 d .
H10 H -0.3809 -0.0114 0.3569 0.132 Uiso 1 1 calc R
C11 C -0.2418(6) 0.0895(5) 0.3127(5) 0.0845(17) Uani 1 1 d .
H11 H -0.2850 0.1496 0.2789 0.101 Uiso 1 1 calc R
C12 C 0.2766(4) -0.0199(4) 0.1110(3) 0.0582(9) Uani 1 1 d .
C13 C 0.3063(4) -0.0935(4) 0.0521(3) 0.0549(9) Uani 1 1 d .
C14 C 0.3383(3) -0.1798(4) -0.0215(3) 0.0513(8) Uani 1 1 d .
C15 C 0.2696(4) -0.2875(4) -0.0435(3) 0.0651(10) Uani 1 1 d .
H15 H 0.2021 -0.3050 -0.0100 0.078 Uiso 1 1 calc R
C16 C 0.3004(5) -0.3676(5) -0.1139(4) 0.0744(13) Uani 1 1 d .
H16 H 0.2537 -0.4391 -0.1275 0.089 Uiso 1 1 calc R
C17 C 0.3987(4) -0.3441(5) -0.1646(4) 0.0745(13) Uani 1 1 d .
H17 H 0.4184 -0.3990 -0.2126 0.089 Uiso 1 1 calc R
C18 C 0.4689(4) -0.2389(5) -0.1444(3) 0.0718(12) Uani 1 1 d .
H18 H 0.5362 -0.2225 -0.1784 0.086 Uiso 1 1 calc R
C19 C 0.4383(4) -0.1580(4) -0.0731(3) 0.0600(10) Uani 1 1 d .
H19 H 0.4859 -0.0873 -0.0594 0.072 Uiso 1 1 calc R

loop_
_atom_site_aniso_label
_atom_site_aniso_U_11
_atom_site_aniso_U_22
_atom_site_aniso_U_33
_atom_site_aniso_U_23
_atom_site_aniso_U_13
_atom_site_aniso_U_12
Au1 0.05796(11) 0.04784(10) 0.04685(10) -0.00187(5) 0.00107(7) -0.00362(6)
C1 0.064(2) 0.052(2) 0.0464(19) 0.0023(16) 0.0003(16) -0.0054(17)
N1 0.0610(19) 0.0577(19) 0.0538(18) 0.0030(15) 0.0020(15) -0.0001(15)
N2 0.070(2) 0.059(2) 0.0536(18) -0.0067(15) 0.0011(15) -0.0097(17)
C2 0.084(3) 0.061(3) 0.069(3) -0.009(2) 0.015(2) 0.009(2)
C3 0.095(4) 0.058(2) 0.062(3) -0.017(2) 0.012(3) -0.003(2)
C4 0.069(3) 0.103(4) 0.076(3) -0.019(3) -0.003(2) -0.024(3)
C5 0.060(2) 0.088(3) 0.059(2) 0.008(2) -0.0081(19) 0.003(2)
C6 0.067(3) 0.067(3) 0.054(2) -0.0103(18) -0.001(2) -0.0002(19)
C7 0.074(3) 0.077(3) 0.084(3) 0.009(3) -0.002(2) 0.002(2)
C8 0.140(6) 0.064(3) 0.080(4) 0.002(3) 0.000(4) -0.002(3)
C9 0.132(6) 0.075(4) 0.091(5) -0.015(3) 0.019(4) -0.038(4)
C10 0.088(4) 0.115(5) 0.128(6) -0.017(5) -0.001(4) -0.042(4)
C11 0.073(3) 0.070(3) 0.111(5) -0.001(3) -0.012(3) -0.012(2)
C12 0.065(2) 0.052(2) 0.059(2) -0.0035(18) 0.0020(18) -0.0064(18)
C13 0.058(2) 0.051(2) 0.056(2) -0.0015(16) -0.0017(18) -0.0032(16)
C14 0.0540(19) 0.0465(18) 0.0532(19) -0.0011(16) -0.0063(15) 0.0047(15)
C15 0.070(3) 0.062(2) 0.064(2) -0.0043(19) 0.004(2) -0.006(2)
C16 0.079(3) 0.057(2) 0.087(4) -0.020(2) -0.009(3) -0.009(2)
C17 0.069(3) 0.077(3) 0.078(3) -0.028(3) -0.005(2) 0.011(2)
C18 0.057(2) 0.087(3) 0.072(3) -0.020(2) 0.005(2) 0.007(2)
C19 0.055(2) 0.056(2) 0.069(3) -0.009(2) -0.0030(19) -0.0016(18)

loop_
_atom_type_symbol
_atom_type_description
_atom_type_scat_dispersion_real
_atom_type_scat_dispersion_imag
_atom_type_scat_source
C C 0.0033 0.0016 'International Tables Vol C Tables 4.2.6.8 and 6.1.1.4'
H H 0.0000 0.0000 'International Tables Vol C Tables 4.2.6.8 and 6.1.1.4'
Au Au -2.0133 8.8022 'International Tables Vol C Tables 4.2.6.8 and 6.1.1.4'
N N 0.0061 0.0033 'International Tables Vol C Tables 4.2.6.8 and 6.1.1.4'

loop_
_geom_angle_atom_site_label_1
_geom_angle_atom_site_label_2
_geom_angle_atom_site_label_3
_geom_angle
C12 Au1 C1 177.77(16)
N2 C1 N1 104.2(3)
N2 C1 Au1 129.6(3)
N1 C1 Au1 126.2(3)
C1 N1 C2 110.4(4)
C1 N1 C5 124.5(4)
C2 N1 C5 125.1(4)
C1 N2 C3 111.3(4)
C1 N2 C4 124.5(4)
C3 N2 C4 124.2(4)
C3 C2 N1 107.3(4)
C3 C2 H2 126.3
N1 C2 H2 126.3
C2 C3 N2 106.9(4)
C2 C3 H3 126.6
N2 C3 H3 126.6
N2 C4 H4A 109.5
N2 C4 H4B 109.5
H4A C4 H4B 109.5
N2 C4 H4C 109.5
H4A C4 H4C 109.5
H4B C4 H4C 109.5
N1 C5 C6 113.6(4)
N1 C5 H5A 108.8
C6 C5 H5A 108.8
N1 C5 H5B 108.8
C6 C5 H5B 108.8
H5A C5 H5B 107.7
C7 C6 C11 118.1(5)
C7 C6 C5 121.8(5)
C11 C6 C5 120.2(5)
C8 C7 C6 121.3(6)
C8 C7 H7 119.3
C6 C7 H7 119.3
C9 C8 C7 120.1(7)
C9 C8 H8 120.0
C7 C8 H8 120.0
C8 C9 C10 120.1(6)
C8 C9 H9 119.9
C10 C9 H9 119.9
C11 C10 C9 120.2(7)
C11 C10 H10 119.9
C9 C10 H10 119.9
C10 C11 C6 120.3(6)
C10 C11 H11 119.9
C6 C11 H11 119.9
C13 C12 Au1 176.8(4)
C12 C13 C14 177.6(5)
C19 C14 C15 117.6(4)
C19 C14 C13 121.0(4)
C15 C14 C13 121.4(4)
C16 C15 C14 120.7(4)
C16 C15 H15 119.6
C14 C15 H15 119.6
C17 C16 C15 120.9(5)
C17 C16 H16 119.6
C15 C16 H16 119.6
C16 C17 C18 119.9(4)
C16 C17 H17 120.1
C18 C17 H17 120.1
C17 C18 C19 119.4(4)
C17 C18 H18 120.3
C19 C18 H18 120.3
C18 C19 C14 121.5(4)
C18 C19 H19 119.2
C14 C19 H19 119.2

loop_
_geom_bond_atom_site_label_1
_geom_bond_atom_site_label_2
_geom_bond_distance
Au1 C12 1.982(4)
Au1 C1 2.018(4)
C1 N2 1.345(5)
C1 N1 1.352(5)
N1 C2 1.384(6)
N1 C5 1.455(6)
N2 C3 1.377(6)
N2 C4 1.454(6)
C2 C3 1.316(8)
C2 H2 0.9300
C3 H3 0.9300
C4 H4A 0.9600
C4 H4B 0.9600
C4 H4C 0.9600
C5 C6 1.500(7)
C5 H5A 0.9700
C5 H5B 0.9700
C6 C7 1.372(7)
C6 C11 1.377(8)
C7 C8 1.368(8)
C7 H7 0.9300
C8 C9 1.340(11)
C8 H8 0.9300
C9 C10 1.371(11)
C9 H9 0.9300
C10 C11 1.370(10)
C10 H10 0.9300
C11 H11 0.9300
C12 C13 1.199(6)
C13 C14 1.444(6)
C14 C19 1.384(6)
C14 C15 1.396(6)
C15 C16 1.367(7)
C15 H15 0.9300
C16 C17 1.365(8)
C16 H16 0.9300
C17 C18 1.379(7)
C17 H17 0.9300
C18 C19 1.381(6)
C18 H18 0.9300
C19 H19 0.9300
